data_7058435
loop_
_publ_author_name
'Wang, Yongsong'
'Zhang, Congcong'
'Zi, Guofu'
'Ding, Wanjian'
'Walter, Marc D.'

_publ_section_title
;
 Preparation of a potassium chloride bridged thorium phosphinidiide
 complex and its reactivity towards small organic molecules
;
_journal_issue 24
_journal_name_full 'New Journal of Chemistry'
_journal_page_first 9527
_journal_paper_doi 10.1039/C9NJ02269D
_journal_volume 43
_journal_year 2019
_chemical_formula_moiety 'C52 H79 P Si Th'
_chemical_formula_sum 'C52 H79 P Si Th'
_chemical_formula_weight 995.25
_space_group_crystal_system monoclinic
_space_group_IT_number 14
_space_group_name_Hall '-P 2yn'
_space_group_name_H-M_alt 'P 1 21/n 1'
_symmetry_space_group_name_Hall '-P 2yn'
_symmetry_space_group_name_H-M 'P 1 21/n 1'
_atom_sites_solution_hydrogens geom
_audit_creation_date 2018-10-16
_audit_creation_method
;
Olex2 1.2
(compiled 2017.03.28 svn.r3405 for OlexSys, GUI svn.r5337)
;
_audit_update_record
;
2019-03-21 deposited with the CCDC.    2019-05-15 downloaded from the CCDC.
;
_cell_angle_alpha 90
_cell_angle_beta 106.3700(10)
_cell_angle_gamma 90
_cell_formula_units_Z 4
_cell_length_a 14.44450(10)
_cell_length_b 16.9931(2)
_cell_length_c 20.9732(2)
_cell_measurement_reflns_used 10642
_cell_measurement_temperature 100.01(10)
_cell_measurement_theta_max 71.9100
_cell_measurement_theta_min 4.0910
_cell_volume 4939.32(9)
_computing_cell_refinement 'CrysAlisPro 1.171.39.46e (Rigaku OD, 2018)'
_computing_data_collection 'CrysAlisPro 1.171.39.46e (Rigaku OD, 2018)'
_computing_data_reduction 'CrysAlisPro 1.171.39.46e (Rigaku OD, 2018)'
_computing_molecular_graphics 'Olex2 (Dolomanov et al., 2009)'
_computing_publication_material 'Olex2 (Dolomanov et al., 2009)'
_computing_structure_refinement 'ShelXL (Sheldrick, 2015)'
_diffrn_ambient_environment N~2~
_diffrn_ambient_temperature 100.01(10)
_diffrn_detector 'CCD plate'
_diffrn_detector_area_resol_mean 5.3127
_diffrn_detector_type AtlasS2
_diffrn_measured_fraction_theta_full 0.999
_diffrn_measured_fraction_theta_max 0.979
_diffrn_measurement_details
;
List of Runs (angles in degrees, time in seconds):

  # Type    Start    End  Width  t~exp~   \w     \q     \k     \f   Frames
#--------------------------------------------------------------------------
  1  \w    -34.00  -2.00   1.00    2.56    --  -41.49 125.00 120.00   32
  2  \w   -116.00 -23.00   1.00    2.56    --  -41.49 -37.00  30.00   93
  3  \w    -17.00  19.00   1.00    2.56    --  -41.49  37.00 -30.00   36
  4  \w    -93.00 -57.00   1.00    2.56    --  -41.49 125.00 120.00   36
  5  \w     55.00  81.00   1.00    2.56    --   41.49 -99.00 -90.00   26
  6  \w      1.00  34.00   1.00    2.56    --   41.49 -99.00 -90.00   33
  7  \w     22.00  88.00   1.00    3.00    --  104.69 -94.00  60.00   66
  8  \w     32.00  95.00   1.00    3.00    --  104.69 -45.00 -60.00   63
  9  \w     32.00 106.00   1.00    3.00    --  104.69 -94.00 -30.00   74
 10  \w    103.00 174.00   1.00    3.00    --  104.69  45.00-120.00   71
 11  \w    110.00 163.00   1.00    3.00    --  104.69  77.00  90.00   53
 12  \w     57.00 126.00   1.00    3.00    --  104.69 -45.00  30.00   69
 13  \w    104.00 172.00   1.00    3.00    --  104.69  61.00   0.00   68
;
_diffrn_measurement_device 'four-circle diffractometer'
_diffrn_measurement_device_type 'SuperNova, Dual, Cu at home/near, AtlasS2'
_diffrn_measurement_method '\w scans'
_diffrn_orient_matrix_type 'CrysAlisPro convention (1999,Acta A55,543-557)'
_diffrn_orient_matrix_UB_11 0.0020119000
_diffrn_orient_matrix_UB_12 0.0856071000
_diffrn_orient_matrix_UB_13 0.0245884000
_diffrn_orient_matrix_UB_21 -0.0842482000
_diffrn_orient_matrix_UB_22 0.0206397000
_diffrn_orient_matrix_UB_23 -0.0612564000
_diffrn_orient_matrix_UB_31 -0.0724710000
_diffrn_orient_matrix_UB_32 -0.0215952000
_diffrn_orient_matrix_UB_33 0.0387864000
_diffrn_radiation_monochromator mirror
_diffrn_radiation_probe x-ray
_diffrn_radiation_type CuK\a
_diffrn_radiation_wavelength 1.54184
_diffrn_reflns_av_R_equivalents 0.0303
_diffrn_reflns_av_unetI/netI 0.0393
_diffrn_reflns_Laue_measured_fraction_full 0.999
_diffrn_reflns_Laue_measured_fraction_max 0.979
_diffrn_reflns_limit_h_max 13
_diffrn_reflns_limit_h_min -17
_diffrn_reflns_limit_k_max 19
_diffrn_reflns_limit_k_min -20
_diffrn_reflns_limit_l_max 25
_diffrn_reflns_limit_l_min -18
_diffrn_reflns_number 21029
_diffrn_reflns_point_group_measured_fraction_full 0.999
_diffrn_reflns_point_group_measured_fraction_max 0.979
_diffrn_reflns_theta_full 67.684
_diffrn_reflns_theta_max 72.034
_diffrn_reflns_theta_min 3.404
_diffrn_source 'micro-focus sealed X-ray tube'
_diffrn_source_type 'SuperNova (Cu) X-ray Source'
_exptl_absorpt_coefficient_mu 10.493
_exptl_absorpt_correction_T_max 1.00000
_exptl_absorpt_correction_T_min 0.88563
_exptl_absorpt_correction_type multi-scan
_exptl_absorpt_process_details
;
CrysAlisPro 1.171.39.46e (Rigaku Oxford Diffraction, 2018)
Empirical absorption correction using spherical harmonics,
 implemented in SCALE3 ABSPACK scaling algorithm.
;
_exptl_crystal_colour orange
_exptl_crystal_colour_primary orange
_exptl_crystal_density_diffrn 1.338
_exptl_crystal_description block
_exptl_crystal_F_000 2040
_exptl_crystal_size_max 0.1
_exptl_crystal_size_mid 0.1
_exptl_crystal_size_min 0.1
_refine_diff_density_max 6.801
_refine_diff_density_min -2.943
_refine_diff_density_rms 0.195
_refine_ls_extinction_method none
_refine_ls_goodness_of_fit_ref 1.053
_refine_ls_hydrogen_treatment constr
_refine_ls_matrix_type full
_refine_ls_number_parameters 462
_refine_ls_number_reflns 9510
_refine_ls_number_restraints 36
_refine_ls_restrained_S_all 1.053
_refine_ls_R_factor_all 0.0651
_refine_ls_R_factor_gt 0.0568
_refine_ls_shift/su_max 0.002
_refine_ls_shift/su_mean 0.000
_refine_ls_structure_factor_coef Fsqd
_refine_ls_weighting_details 'w=1/[\s^2^(Fo^2^)+(0.0689P)^2^+62.5112P] where P=(Fo^2^+2Fc^2^)/3'
_refine_ls_weighting_scheme calc
_refine_ls_wR_factor_gt 0.1424
_refine_ls_wR_factor_ref 0.1495
_reflns_Friedel_coverage 0.000
_reflns_number_gt 8231
_reflns_number_total 9510
_reflns_threshold_expression 'I > 2\s(I)'
_cod_data_source_file c9nj02269d2.cif
_cod_data_source_block compound6b
_cod_depositor_comments 'Adding full bibliography for 7058431--7058443.cif.'
_cod_database_code 7058435
_shelx_shelxl_version_number 2014/7
_chemical_oxdiff_formula C1H1P1Th1
_shelx_space_group_comment
;
The symmetry employed for this shelxl refinement is uniquely defined
by the following loop, which should always be used as a source of
symmetry information in preference to the above space-group names.
They are only intended as comments.
;
_reflns_odcompleteness_completeness 99.91
_reflns_odcompleteness_iscentric 1
_reflns_odcompleteness_theta 66.97
_olex2_refinement_description
;
1. Fixed Uiso
 At 1.2 times of:
  All C(H) groups
 At 1.5 times of:
  All C(H,H,H) groups
2. Uiso/Uaniso restraints and constraints
Uanis(C43) \\sim Ueq, Uanis(C44) \\sim Ueq, Uanis(C45) \\sim Ueq, Uanis(C46)
\\sim Ueq, Uanis(C47) \\sim Ueq, Uanis(C48) \\sim Ueq: with sigma of 0.005 and
sigma for terminal atoms of 0.01
Uanis(P1) = Uanis(C42)
Uanis(C42) = Uanis(C43) = Uanis(C44) = Uanis(C45) = Uanis(C46) = Uanis(C47) =
Uanis(C48) = Uanis(C49) = Uanis(C50) = Uanis(C51) = Uanis(C52)
Uanis(Si1) = Uanis(C49)
3. Others
 Sof(C24')=Sof(H24D)=Sof(H24E)=Sof(H24F)=Sof(C25')=Sof(H25D)=Sof(H25E)=
 Sof(H25F)=Sof(C26')=Sof(H26D)=Sof(H26E)=Sof(H26F)=1-FVAR(1)
 Sof(C24)=Sof(H24A)=Sof(H24B)=Sof(H24C)=Sof(C25)=Sof(H25A)=Sof(H25B)=Sof(H25C)=
 Sof(C26)=Sof(H26A)=Sof(H26B)=Sof(H26C)=FVAR(1)
4.a Ternary CH refined with riding coordinates:
 C33(H33), C36(H36), C39(H39)
4.b Me refined with riding coordinates:
 C20(H20A,H20B,H20C), C50(H50A,H50B,H50C)
4.c Aromatic/amide H refined with riding coordinates:
 C2(H2), C4(H4), C5(H5), C15(H15), C17(H17), C18(H18), C29(H29), C31(H31),
 C44(H44), C45(H45), C46(H46), C47(H47), C48(H48)
4.d Fitted hexagon refined as free rotating group:
 C43(C44,C45,C46,C47,C48)
4.e Idealised Me refined as rotating group:
 C7(H7A,H7B,H7C), C8(H8A,H8B,H8C), C9(H9A,H9B,H9C), C11(H11A,H11B,H11C),
 C12(H12A,H12B,H12C), C13(H13A,H13B,H13C), C21(H21A,H21B,H21C), C22(H22A,H22B,
 H22C), C24(H24A,H24B,H24C), C25(H25A,H25B,H25C), C26(H26A,H26B,H26C), C34(H34A,
 H34B,H34C), C35(H35A,H35B,H35C), C37(H37A,H37B,H37C), C38(H38A,H38B,H38C),
 C40(H40A,H40B,H40C), C41(H41A,H41B,H41C), C51(H51A,H51B,H51C), C52(H52A,H52B,
 H52C), C24'(H24D,H24E,H24F), C25'(H25D,H25E,H25F), C26'(H26D,H26E,H26F)
;
_olex2_submission_special_instructions 'No special instructions were received'
_oxdiff_exptl_absorpt_empirical_details
;
Empirical correction (ABSPACK) includes:
- Absorption correction using spherical harmonics
- Frame scaling
;
_oxdiff_exptl_absorpt_empirical_full_max 1.186
_oxdiff_exptl_absorpt_empirical_full_min 0.860

loop_
_space_group_symop_operation_xyz
'x, y, z'
'-x+1/2, y+1/2, -z+1/2'
'-x, -y, -z'
'x-1/2, -y-1/2, z-1/2'

loop_
_atom_site_label
_atom_site_type_symbol
_atom_site_fract_x
_atom_site_fract_y
_atom_site_fract_z
_atom_site_U_iso_or_equiv
_atom_site_adp_type
_atom_site_occupancy
_atom_site_site_symmetry_order
_atom_site_calc_flag
_atom_site_refinement_flags_posn
_atom_site_refinement_flags_adp
_atom_site_refinement_flags_occupancy
_atom_site_disorder_assembly
_atom_site_disorder_group
Th1 Th 0.63007(2) 0.29527(2) 0.32610(2) 0.01997(10) Uani 1 1 d . . . . .
P1 P 0.49789(17) 0.26287(16) 0.38780(13) 0.0400(3) Uani 1 1 d . . . . .
Si1 Si 0.48065(19) 0.13723(17) 0.18682(14) 0.0400(3) Uani 1 1 d . . . . .
C1 C 0.7623(5) 0.1728(5) 0.3868(4) 0.0275(17) Uani 1 1 d . . . . .
C2 C 0.7734(5) 0.1777(5) 0.3221(4) 0.0264(16) Uani 1 1 d . . . . .
H2 H 0.7538 0.1395 0.2893 0.032 Uiso 1 1 calc R . . . .
C3 C 0.8190(5) 0.2499(5) 0.3150(4) 0.0274(17) Uani 1 1 d . . . . .
C4 C 0.8317(6) 0.2906(5) 0.3748(5) 0.0319(19) Uani 1 1 d . . . . .
H4 H 0.8586 0.3405 0.3839 0.038 Uiso 1 1 calc R . . . .
C5 C 0.7972(5) 0.2443(5) 0.4193(4) 0.0285(17) Uani 1 1 d . . . . .
H5 H 0.7974 0.2582 0.4622 0.034 Uiso 1 1 calc R . . . .
C6 C 0.7377(6) 0.0980(5) 0.4189(5) 0.038(2) Uani 1 1 d . . . . .
C7 C 0.7243(8) 0.1153(8) 0.4866(5) 0.054(3) Uani 1 1 d . . . . .
H7A H 0.7829 0.1369 0.5150 0.081 Uiso 1 1 calc GR . . . .
H7B H 0.7087 0.0675 0.5057 0.081 Uiso 1 1 calc GR . . . .
H7C H 0.6729 0.1526 0.4820 0.081 Uiso 1 1 calc GR . . . .
C8 C 0.6465(8) 0.0590(6) 0.3744(7) 0.054(3) Uani 1 1 d . . . . .
H8A H 0.5917 0.0922 0.3718 0.081 Uiso 1 1 calc GR . . . .
H8B H 0.6369 0.0090 0.3929 0.081 Uiso 1 1 calc GR . . . .
H8C H 0.6537 0.0514 0.3307 0.081 Uiso 1 1 calc GR . . . .
C9 C 0.8229(8) 0.0410(7) 0.4271(7) 0.059(3) Uani 1 1 d . . . . .
H9A H 0.8349 0.0330 0.3849 0.089 Uiso 1 1 calc GR . . . .
H9B H 0.8077 -0.0084 0.4439 0.089 Uiso 1 1 calc GR . . . .
H9C H 0.8794 0.0629 0.4578 0.089 Uiso 1 1 calc GR . . . .
C10 C 0.8626(7) 0.2682(7) 0.2582(5) 0.043(2) Uani 1 1 d . . . . .
C11 C 0.9020(8) 0.3525(8) 0.2631(7) 0.064(4) Uani 1 1 d . . . . .
H11A H 0.8499 0.3892 0.2588 0.097 Uiso 1 1 calc GR . . . .
H11B H 0.9318 0.3614 0.2282 0.097 Uiso 1 1 calc GR . . . .
H11C H 0.9488 0.3598 0.3054 0.097 Uiso 1 1 calc GR . . . .
C12 C 0.9494(8) 0.2108(8) 0.2653(6) 0.055(3) Uani 1 1 d . . . . .
H12A H 0.9952 0.2180 0.3080 0.083 Uiso 1 1 calc GR . . . .
H12B H 0.9798 0.2217 0.2310 0.083 Uiso 1 1 calc GR . . . .
H12C H 0.9265 0.1575 0.2612 0.083 Uiso 1 1 calc GR . . . .
C13 C 0.7909(8) 0.2542(9) 0.1908(5) 0.058(3) Uani 1 1 d . . . . .
H13A H 0.7690 0.2006 0.1879 0.087 Uiso 1 1 calc GR . . . .
H13B H 0.8215 0.2642 0.1565 0.087 Uiso 1 1 calc GR . . . .
H13C H 0.7368 0.2889 0.1854 0.087 Uiso 1 1 calc GR . . . .
C14 C 0.5524(6) 0.4205(5) 0.2364(5) 0.035(2) Uani 1 1 d . . . . .
C15 C 0.5366(6) 0.4435(5) 0.2980(5) 0.036(2) Uani 1 1 d . . . . .
H15 H 0.4767 0.4464 0.3063 0.043 Uiso 1 1 calc R . . . .
C16 C 0.6266(6) 0.4613(5) 0.3445(5) 0.0334(19) Uani 1 1 d . . . . .
C17 C 0.6974(6) 0.4478(5) 0.3112(5) 0.036(2) Uani 1 1 d . . . . .
H17 H 0.7635 0.4551 0.3292 0.043 Uiso 1 1 calc R . . . .
C18 C 0.6516(6) 0.4214(5) 0.2460(5) 0.036(2) Uani 1 1 d . . . . .
H18 H 0.6829 0.4070 0.2146 0.043 Uiso 1 1 calc R . . . .
C19 C 0.4759(7) 0.4106(7) 0.1702(5) 0.045(3) Uani 1 1 d . . . . .
C20 C 0.4561(8) 0.4911(8) 0.1361(7) 0.073(4) Uani 1 1 d . . . . .
H20A H 0.4078 0.4857 0.0942 0.109 Uiso 1 1 calc R . . . .
H20B H 0.4336 0.5270 0.1638 0.109 Uiso 1 1 calc R . . . .
H20C H 0.5145 0.5111 0.1289 0.109 Uiso 1 1 calc R . . . .
C21 C 0.3802(6) 0.3791(6) 0.1797(5) 0.039(2) Uani 1 1 d . . . . .
H21A H 0.3906 0.3277 0.1994 0.058 Uiso 1 1 calc GR . . . .
H21B H 0.3326 0.3760 0.1373 0.058 Uiso 1 1 calc GR . . . .
H21C H 0.3580 0.4140 0.2082 0.058 Uiso 1 1 calc GR . . . .
C22 C 0.5114(8) 0.3541(9) 0.1249(5) 0.060(3) Uani 1 1 d . . . . .
H22A H 0.5710 0.3733 0.1191 0.089 Uiso 1 1 calc GR . . . .
H22B H 0.4640 0.3508 0.0824 0.089 Uiso 1 1 calc GR . . . .
H22C H 0.5215 0.3028 0.1449 0.089 Uiso 1 1 calc GR . . . .
C23 C 0.6432(7) 0.4962(6) 0.4137(6) 0.043(2) Uani 1 1 d . . . . .
C24 C 0.5729(15) 0.5687(10) 0.4068(11) 0.055(5) Uani 0.585(16) 1 d . . P A 1
H24A H 0.5876 0.6069 0.3773 0.082 Uiso 0.585(16) 1 calc GR . P A 1
H24B H 0.5809 0.5921 0.4497 0.082 Uiso 0.585(16) 1 calc GR . P A 1
H24C H 0.5074 0.5512 0.3892 0.082 Uiso 0.585(16) 1 calc GR . P A 1
C25 C 0.6204(13) 0.4378(10) 0.4620(9) 0.046(5) Uani 0.585(16) 1 d . . P A 1
H25A H 0.5560 0.4180 0.4439 0.069 Uiso 0.585(16) 1 calc GR . P A 1
H25B H 0.6253 0.4635 0.5036 0.069 Uiso 0.585(16) 1 calc GR . P A 1
H25C H 0.6654 0.3949 0.4690 0.069 Uiso 0.585(16) 1 calc GR . P A 1
C26 C 0.7458(14) 0.5237(14) 0.4411(12) 0.063(7) Uani 0.585(16) 1 d . . P A 1
H26A H 0.7877 0.4789 0.4527 0.095 Uiso 0.585(16) 1 calc GR . P A 1
H26B H 0.7512 0.5553 0.4799 0.095 Uiso 0.585(16) 1 calc GR . P A 1
H26C H 0.7640 0.5544 0.4081 0.095 Uiso 0.585(16) 1 calc GR . P A 1
C27 C 0.3935(5) 0.2609(5) 0.4222(4) 0.0253(16) Uani 1 1 d . . . . .
C28 C 0.3060(6) 0.2981(5) 0.3896(4) 0.0280(17) Uani 1 1 d . . . . .
C29 C 0.2279(6) 0.2896(5) 0.4159(5) 0.0332(19) Uani 1 1 d . . . . .
H29 H 0.1693 0.3125 0.3935 0.040 Uiso 1 1 calc R . . . .
C30 C 0.2341(6) 0.2487(5) 0.4739(4) 0.0319(19) Uani 1 1 d . . . . .
C31 C 0.3223(7) 0.2167(6) 0.5064(5) 0.037(2) Uani 1 1 d . . . . .
H31 H 0.3286 0.1906 0.5464 0.045 Uiso 1 1 calc R . . . .
C32 C 0.4027(6) 0.2217(5) 0.4823(4) 0.0320(19) Uani 1 1 d . . . . .
C33 C 0.2944(6) 0.3525(6) 0.3308(5) 0.035(2) Uani 1 1 d . . . . .
H33 H 0.3444 0.3395 0.3092 0.042 Uiso 1 1 calc R . . . .
C34 C 0.3103(7) 0.4366(6) 0.3561(5) 0.044(2) Uani 1 1 d . . . . .
H34A H 0.2612 0.4507 0.3768 0.066 Uiso 1 1 calc GR . . . .
H34B H 0.3072 0.4715 0.3195 0.066 Uiso 1 1 calc GR . . . .
H34C H 0.3726 0.4409 0.3879 0.066 Uiso 1 1 calc GR . . . .
C35 C 0.1951(8) 0.3471(8) 0.2781(6) 0.055(3) Uani 1 1 d . . . . .
H35A H 0.1808 0.2931 0.2659 0.083 Uiso 1 1 calc GR . . . .
H35B H 0.1966 0.3769 0.2396 0.083 Uiso 1 1 calc GR . . . .
H35C H 0.1462 0.3680 0.2963 0.083 Uiso 1 1 calc GR . . . .
C36 C 0.1469(6) 0.2352(8) 0.4993(5) 0.047(3) Uani 1 1 d . . . . .
H36 H 0.1698 0.2248 0.5472 0.057 Uiso 1 1 calc R . . . .
C37 C 0.0787(8) 0.3053(8) 0.4885(7) 0.072(4) Uani 1 1 d . . . . .
H37A H 0.1138 0.3514 0.5078 0.108 Uiso 1 1 calc GR . . . .
H37B H 0.0283 0.2951 0.5091 0.108 Uiso 1 1 calc GR . . . .
H37C H 0.0508 0.3134 0.4417 0.108 Uiso 1 1 calc GR . . . .
C38 C 0.0913(8) 0.1630(8) 0.4655(5) 0.055(3) Uani 1 1 d . . . . .
H38A H 0.0725 0.1704 0.4182 0.082 Uiso 1 1 calc GR . . . .
H38B H 0.0348 0.1559 0.4804 0.082 Uiso 1 1 calc GR . . . .
H38C H 0.1317 0.1173 0.4766 0.082 Uiso 1 1 calc GR . . . .
C39 C 0.4979(7) 0.1853(7) 0.5216(6) 0.052(3) Uani 1 1 d . . . . .
H39 H 0.5315 0.1689 0.4892 0.062 Uiso 1 1 calc R . . . .
C40 C 0.4879(10) 0.1117(10) 0.5614(8) 0.097(6) Uani 1 1 d . . . . .
H40A H 0.4634 0.1264 0.5977 0.146 Uiso 1 1 calc GR . . . .
H40B H 0.5499 0.0872 0.5783 0.146 Uiso 1 1 calc GR . . . .
H40C H 0.4442 0.0754 0.5330 0.146 Uiso 1 1 calc GR . . . .
C41 C 0.5610(8) 0.2465(10) 0.5657(6) 0.071(4) Uani 1 1 d . . . . .
H41A H 0.5658 0.2919 0.5397 0.107 Uiso 1 1 calc GR . . . .
H41B H 0.6241 0.2250 0.5851 0.107 Uiso 1 1 calc GR . . . .
H41C H 0.5329 0.2613 0.6004 0.107 Uiso 1 1 calc GR . . . .
C42 C 0.4642(7) 0.2060(6) 0.3053(5) 0.0400(3) Uani 1 1 d . . . . .
C43 C 0.3704(3) 0.1646(4) 0.2954(3) 0.0400(3) Uani 1 1 d . U . . .
C44 C 0.2916(4) 0.1836(3) 0.2421(3) 0.0400(3) Uani 1 1 d G U . . .
H44 H 0.2970 0.2228 0.2124 0.048 Uiso 1 1 calc R . . . .
C45 C 0.2046(3) 0.1439(4) 0.2331(3) 0.0400(3) Uani 1 1 d G U . . .
H45 H 0.1519 0.1567 0.1975 0.048 Uiso 1 1 calc R . . . .
C46 C 0.1966(3) 0.0853(4) 0.2775(3) 0.0400(3) Uani 1 1 d G U . . .
H46 H 0.1384 0.0588 0.2715 0.048 Uiso 1 1 calc R . . . .
C47 C 0.2754(4) 0.0663(3) 0.3307(3) 0.0400(3) Uani 1 1 d G U . . .
H47 H 0.2700 0.0270 0.3604 0.048 Uiso 1 1 calc R . . . .
C48 C 0.3623(3) 0.1059(4) 0.3397(3) 0.0400(3) Uani 1 1 d G U . . .
H48 H 0.4150 0.0932 0.3753 0.048 Uiso 1 1 calc R . . . .
C49 C 0.5126(7) 0.2063(6) 0.2589(5) 0.0400(3) Uani 1 1 d . . . . .
C50 C 0.4426(7) 0.0365(6) 0.2087(5) 0.0400(3) Uani 1 1 d . . . . .
H50A H 0.3868 0.0416 0.2246 0.060 Uiso 1 1 calc R . . . .
H50B H 0.4275 0.0036 0.1700 0.060 Uiso 1 1 calc R . . . .
H50C H 0.4944 0.0133 0.2427 0.060 Uiso 1 1 calc R . . . .
C51 C 0.3836(7) 0.1675(6) 0.1115(5) 0.0400(3) Uani 1 1 d . . . . .
H51A H 0.3274 0.1830 0.1242 0.060 Uiso 1 1 calc GR . . . .
H51B H 0.3676 0.1241 0.0811 0.060 Uiso 1 1 calc GR . . . .
H51C H 0.4057 0.2109 0.0904 0.060 Uiso 1 1 calc GR . . . .
C52 C 0.5872(7) 0.1168(6) 0.1576(5) 0.0400(3) Uani 1 1 d . . . . .
H52A H 0.6051 0.1637 0.1384 0.060 Uiso 1 1 calc GR . . . .
H52B H 0.5722 0.0759 0.1248 0.060 Uiso 1 1 calc GR . . . .
H52C H 0.6398 0.1004 0.1945 0.060 Uiso 1 1 calc GR . . . .
C24' C 0.5581(17) 0.4964(15) 0.4379(13) 0.044(6) Uani 0.415(16) 1 d . . P A 2
H24D H 0.5078 0.5264 0.4081 0.066 Uiso 0.415(16) 1 calc GR . P A 2
H24E H 0.5739 0.5195 0.4814 0.066 Uiso 0.415(16) 1 calc GR . P A 2
H24F H 0.5364 0.4433 0.4401 0.066 Uiso 0.415(16) 1 calc GR . P A 2
C25' C 0.7265(19) 0.4486(17) 0.4639(14) 0.056(8) Uani 0.415(16) 1 d . . P A 2
H25D H 0.7073 0.3947 0.4650 0.083 Uiso 0.415(16) 1 calc GR . P A 2
H25E H 0.7389 0.4711 0.5075 0.083 Uiso 0.415(16) 1 calc GR . P A 2
H25F H 0.7841 0.4511 0.4496 0.083 Uiso 0.415(16) 1 calc GR . P A 2
C26' C 0.680(2) 0.5829(17) 0.410(2) 0.070(10) Uani 0.415(16) 1 d . . P A 2
H26D H 0.7342 0.5823 0.3920 0.104 Uiso 0.415(16) 1 calc GR . P A 2
H26E H 0.6991 0.6053 0.4538 0.104 Uiso 0.415(16) 1 calc GR . P A 2
H26F H 0.6291 0.6140 0.3819 0.104 Uiso 0.415(16) 1 calc GR . P A 2

loop_
_atom_site_aniso_label
_atom_site_aniso_U_11
_atom_site_aniso_U_22
_atom_site_aniso_U_33
_atom_site_aniso_U_23
_atom_site_aniso_U_13
_atom_site_aniso_U_12
Th1 0.01594(14) 0.02191(15) 0.02484(15) 0.00144(10) 0.01028(10) -0.00308(9)
P1 0.0344(7) 0.0436(8) 0.0458(8) -0.0027(6) 0.0178(6) -0.0016(6)
Si1 0.0344(7) 0.0436(8) 0.0458(8) -0.0027(6) 0.0178(6) -0.0016(6)
C1 0.018(4) 0.038(5) 0.030(4) 0.000(4) 0.011(3) 0.003(3)
C2 0.019(4) 0.033(4) 0.028(4) -0.004(3) 0.008(3) 0.003(3)
C3 0.013(3) 0.042(5) 0.028(4) 0.005(4) 0.008(3) 0.001(3)
C4 0.017(4) 0.036(5) 0.040(5) 0.003(4) 0.005(3) -0.005(3)
C5 0.021(4) 0.038(5) 0.026(4) 0.003(3) 0.007(3) 0.003(3)
C6 0.029(4) 0.033(5) 0.057(6) 0.019(4) 0.021(4) 0.006(4)
C7 0.040(5) 0.075(8) 0.052(6) 0.033(6) 0.021(5) 0.016(5)
C8 0.044(6) 0.027(5) 0.093(9) 0.013(5) 0.023(6) -0.004(4)
C9 0.048(6) 0.047(6) 0.094(9) 0.026(6) 0.037(6) 0.023(5)
C10 0.030(5) 0.066(7) 0.041(5) 0.017(5) 0.022(4) 0.012(5)
C11 0.039(6) 0.087(9) 0.079(8) 0.039(7) 0.035(6) 0.003(6)
C12 0.037(5) 0.087(9) 0.053(6) 0.022(6) 0.030(5) 0.019(5)
C13 0.043(6) 0.103(10) 0.034(5) 0.015(6) 0.020(5) 0.022(6)
C14 0.032(4) 0.025(4) 0.051(5) 0.017(4) 0.018(4) 0.001(3)
C15 0.032(4) 0.023(4) 0.057(6) 0.009(4) 0.021(4) -0.002(3)
C16 0.034(4) 0.022(4) 0.050(5) 0.009(4) 0.020(4) -0.001(3)
C17 0.031(4) 0.031(5) 0.051(5) 0.011(4) 0.020(4) -0.003(4)
C18 0.034(5) 0.033(5) 0.042(5) 0.012(4) 0.013(4) -0.005(4)
C19 0.031(5) 0.056(6) 0.048(6) 0.031(5) 0.010(4) 0.004(4)
C20 0.037(6) 0.084(9) 0.092(10) 0.064(8) 0.010(6) 0.002(6)
C21 0.036(5) 0.043(5) 0.039(5) 0.013(4) 0.013(4) 0.000(4)
C22 0.037(5) 0.107(11) 0.035(5) 0.017(6) 0.012(4) -0.002(6)
C23 0.037(5) 0.032(5) 0.064(7) -0.012(5) 0.020(5) -0.012(4)
C24 0.072(13) 0.027(9) 0.077(14) -0.003(9) 0.039(11) -0.001(8)
C25 0.052(10) 0.025(8) 0.061(11) -0.008(8) 0.016(9) -0.015(7)
C26 0.051(12) 0.066(14) 0.084(15) -0.039(12) 0.037(11) -0.034(11)
C27 0.022(4) 0.026(4) 0.035(4) -0.006(3) 0.020(3) 0.001(3)
C28 0.020(4) 0.030(4) 0.038(5) -0.002(4) 0.015(3) -0.001(3)
C29 0.022(4) 0.041(5) 0.042(5) -0.005(4) 0.018(4) 0.002(3)
C30 0.029(4) 0.040(5) 0.035(5) -0.014(4) 0.021(4) -0.012(4)
C31 0.030(4) 0.048(6) 0.041(5) 0.000(4) 0.022(4) -0.007(4)
C32 0.029(4) 0.040(5) 0.034(4) 0.004(4) 0.021(4) 0.003(4)
C33 0.026(4) 0.038(5) 0.042(5) 0.006(4) 0.012(4) 0.003(4)
C34 0.037(5) 0.042(6) 0.052(6) 0.011(5) 0.013(4) 0.004(4)
C35 0.046(6) 0.072(8) 0.047(6) -0.001(6) 0.011(5) 0.001(6)
C36 0.025(4) 0.088(8) 0.036(5) -0.014(5) 0.021(4) -0.017(5)
C37 0.032(5) 0.099(10) 0.099(10) -0.053(8) 0.043(6) -0.017(6)
C38 0.052(6) 0.074(8) 0.046(6) -0.002(6) 0.027(5) -0.031(6)
C39 0.030(5) 0.074(8) 0.057(6) 0.035(6) 0.022(5) 0.010(5)
C40 0.061(8) 0.126(14) 0.114(13) 0.089(12) 0.040(8) 0.027(9)
C41 0.035(6) 0.131(13) 0.044(6) 0.001(7) 0.005(5) 0.013(7)
C42 0.0344(7) 0.0436(8) 0.0458(8) -0.0027(6) 0.0178(6) -0.0016(6)
C43 0.0344(7) 0.0436(8) 0.0458(8) -0.0027(6) 0.0178(6) -0.0016(6)
C44 0.0344(7) 0.0436(8) 0.0458(8) -0.0027(6) 0.0178(6) -0.0016(6)
C45 0.0344(7) 0.0436(8) 0.0458(8) -0.0027(6) 0.0178(6) -0.0016(6)
C46 0.0344(7) 0.0436(8) 0.0458(8) -0.0027(6) 0.0178(6) -0.0016(6)
C47 0.0344(7) 0.0436(8) 0.0458(8) -0.0027(6) 0.0178(6) -0.0016(6)
C48 0.0344(7) 0.0436(8) 0.0458(8) -0.0027(6) 0.0178(6) -0.0016(6)
C49 0.0344(7) 0.0436(8) 0.0458(8) -0.0027(6) 0.0178(6) -0.0016(6)
C50 0.0344(7) 0.0436(8) 0.0458(8) -0.0027(6) 0.0178(6) -0.0016(6)
C51 0.0344(7) 0.0436(8) 0.0458(8) -0.0027(6) 0.0178(6) -0.0016(6)
C52 0.0344(7) 0.0436(8) 0.0458(8) -0.0027(6) 0.0178(6) -0.0016(6)
C24' 0.036(12) 0.040(14) 0.053(15) -0.009(11) 0.010(11) 0.003(10)
C25' 0.046(15) 0.052(17) 0.063(17) -0.027(14) 0.007(12) 0.012(12)
C26' 0.050(17) 0.039(16) 0.13(3) -0.004(17) 0.040(18) -0.021(13)

loop_
_atom_type_symbol
_atom_type_description
_atom_type_scat_dispersion_real
_atom_type_scat_dispersion_imag
_atom_type_scat_source
C C 0.0181 0.0091 'International Tables Vol C Tables 4.2.6.8 and 6.1.1.4'
H H 0.0000 0.0000 'International Tables Vol C Tables 4.2.6.8 and 6.1.1.4'
P P 0.2955 0.4335 'International Tables Vol C Tables 4.2.6.8 and 6.1.1.4'
Si Si 0.2541 0.3302 'International Tables Vol C Tables 4.2.6.8 and 6.1.1.4'
Th Th -4.1491 12.3296 'International Tables Vol C Tables 4.2.6.8 and 6.1.1.4'

loop_
_geom_angle_atom_site_label_1
_geom_angle_atom_site_label_2
_geom_angle_atom_site_label_3
_geom_angle
P1 Th1 C1 96.54(17)
P1 Th1 C2 119.35(18)
P1 Th1 C4 129.4(2)
P1 Th1 C5 101.21(18)
P1 Th1 C14 105.87(18)
P1 Th1 C15 85.40(18)
P1 Th1 C16 95.57(18)
P1 Th1 C17 124.38(19)
P1 Th1 C18 132.1(2)
P1 Th1 C42 41.5(2)
C1 Th1 C2 28.3(2)
C4 Th1 C1 47.5(2)
C4 Th1 C2 46.6(2)
C4 Th1 C14 115.9(2)
C4 Th1 C15 119.0(3)
C4 Th1 C16 92.0(3)
C4 Th1 C17 73.2(3)
C5 Th1 C1 28.9(3)
C5 Th1 C2 47.1(2)
C5 Th1 C4 29.3(2)
C5 Th1 C14 142.9(3)
C5 Th1 C15 133.6(3)
C5 Th1 C16 105.0(3)
C5 Th1 C17 96.1(3)
C5 Th1 C18 116.1(3)
C14 Th1 C1 157.3(2)
C14 Th1 C2 130.4(2)
C15 Th1 C1 162.5(3)
C15 Th1 C2 155.2(2)
C15 Th1 C14 29.0(3)
C15 Th1 C16 28.9(3)
C16 Th1 C1 133.9(3)
C16 Th1 C2 136.6(2)
C16 Th1 C14 48.1(3)
C17 Th1 C1 120.6(3)
C17 Th1 C2 111.1(2)
C17 Th1 C14 47.5(3)
C17 Th1 C15 47.1(3)
C17 Th1 C16 28.8(2)
C18 Th1 C1 130.5(2)
C18 Th1 C2 108.1(3)
C18 Th1 C4 87.7(3)
C18 Th1 C14 28.5(2)
C18 Th1 C15 47.3(3)
C18 Th1 C16 48.0(3)
C18 Th1 C17 29.2(3)
C42 Th1 C1 96.4(3)
C42 Th1 C2 102.2(3)
C42 Th1 C4 143.8(3)
C42 Th1 C5 118.8(3)
C42 Th1 C14 98.2(3)
C42 Th1 C15 96.5(3)
C42 Th1 C16 121.1(3)
C42 Th1 C17 143.0(3)
C42 Th1 C18 124.4(3)
C49 Th1 P1 70.7(2)
C49 Th1 C1 94.3(3)
C49 Th1 C2 86.7(3)
C49 Th1 C4 133.2(3)
C49 Th1 C5 123.0(3)
C49 Th1 C14 90.0(3)
C49 Th1 C15 102.7(3)
C49 Th1 C16 131.6(3)
C49 Th1 C17 136.1(3)
C49 Th1 C18 108.0(3)
C49 Th1 C42 29.2(3)
C27 P1 Th1 167.2(3)
C27 P1 C42 108.4(4)
C42 P1 Th1 72.5(3)
C49 Si1 C50 113.2(5)
C51 Si1 C49 117.9(5)
C51 Si1 C50 104.7(5)
C52 Si1 C49 110.4(4)
C52 Si1 C50 103.7(4)
C52 Si1 C51 105.6(4)
C2 C1 Th1 76.9(5)
C2 C1 C5 106.9(7)
C2 C1 C6 125.2(8)
C5 C1 Th1 72.1(5)
C5 C1 C6 126.7(8)
C6 C1 Th1 126.2(5)
Th1 C2 H2 115.6
C1 C2 Th1 74.8(5)
C1 C2 H2 125.3
C1 C2 C3 109.5(7)
C3 C2 Th1 76.3(5)
C3 C2 H2 125.3
C2 C3 Th1 75.3(4)
C2 C3 C10 124.2(8)
C4 C3 Th1 71.7(4)
C4 C3 C2 106.3(7)
C4 C3 C10 128.3(8)
C10 C3 Th1 127.6(5)
Th1 C4 H4 112.4
C3 C4 Th1 80.1(5)
C3 C4 H4 125.2
C3 C4 C5 109.5(8)
C5 C4 Th1 74.5(4)
C5 C4 H4 125.2
Th1 C5 H5 111.5
C1 C5 Th1 78.9(5)
C1 C5 C4 107.7(7)
C1 C5 H5 126.1
C4 C5 Th1 76.1(5)
C4 C5 H5 126.1
C1 C6 C8 110.9(8)
C1 C6 C9 107.2(7)
C7 C6 C1 111.0(9)
C7 C6 C8 109.9(8)
C7 C6 C9 109.1(9)
C8 C6 C9 108.6(9)
C6 C7 H7A 109.5
C6 C7 H7B 109.5
C6 C7 H7C 109.5
H7A C7 H7B 109.5
H7A C7 H7C 109.5
H7B C7 H7C 109.5
C6 C8 H8A 109.5
C6 C8 H8B 109.5
C6 C8 H8C 109.5
H8A C8 H8B 109.5
H8A C8 H8C 109.5
H8B C8 H8C 109.5
C6 C9 H9A 109.5
C6 C9 H9B 109.5
C6 C9 H9C 109.5
H9A C9 H9B 109.5
H9A C9 H9C 109.5
H9B C9 H9C 109.5
C3 C10 C11 111.3(9)
C3 C10 C12 107.2(8)
C11 C10 C12 107.7(9)
C13 C10 C3 111.8(8)
C13 C10 C11 110.6(10)
C13 C10 C12 108.0(9)
C10 C11 H11A 109.5
C10 C11 H11B 109.5
C10 C11 H11C 109.5
H11A C11 H11B 109.5
H11A C11 H11C 109.5
H11B C11 H11C 109.5
C10 C12 H12A 109.5
C10 C12 H12B 109.5
C10 C12 H12C 109.5
H12A C12 H12B 109.5
H12A C12 H12C 109.5
H12B C12 H12C 109.5
C10 C13 H13A 109.5
C10 C13 H13B 109.5
C10 C13 H13C 109.5
H13A C13 H13B 109.5
H13A C13 H13C 109.5
H13B C13 H13C 109.5
C15 C14 Th1 75.0(5)
C15 C14 C19 126.5(8)
C18 C14 Th1 73.5(5)
C18 C14 C15 106.7(9)
C18 C14 C19 126.0(9)
C19 C14 Th1 124.8(6)
Th1 C15 H15 114.9
C14 C15 Th1 75.9(5)
C14 C15 H15 125.4
C16 C15 Th1 75.9(5)
C16 C15 C14 109.3(8)
C16 C15 H15 125.4
C15 C16 Th1 75.2(5)
C15 C16 C23 127.2(8)
C17 C16 Th1 74.3(5)
C17 C16 C15 106.1(9)
C17 C16 C23 126.4(8)
C23 C16 Th1 120.7(6)
Th1 C17 H17 115.1
C16 C17 Th1 76.9(5)
C16 C17 H17 125.6
C16 C17 C18 108.9(8)
C18 C17 Th1 74.5(5)
C18 C17 H17 125.6
Th1 C18 H18 112.5
C14 C18 Th1 78.1(5)
C14 C18 C17 109.0(9)
C14 C18 H18 125.5
C17 C18 Th1 76.3(5)
C17 C18 H18 125.5
C14 C19 C20 108.7(9)
C14 C19 C21 111.5(8)
C14 C19 C22 110.4(8)
C20 C19 C21 108.3(8)
C20 C19 C22 108.6(10)
C22 C19 C21 109.2(9)
C19 C20 H20A 109.5
C19 C20 H20B 109.5
C19 C20 H20C 109.5
H20A C20 H20B 109.5
H20A C20 H20C 109.5
H20B C20 H20C 109.5
C19 C21 H21A 109.5
C19 C21 H21B 109.5
C19 C21 H21C 109.5
H21A C21 H21B 109.5
H21A C21 H21C 109.5
H21B C21 H21C 109.5
C19 C22 H22A 109.5
C19 C22 H22B 109.5
C19 C22 H22C 109.5
H22A C22 H22B 109.5
H22A C22 H22C 109.5
H22B C22 H22C 109.5
C16 C23 C24 107.1(11)
C16 C23 C25' 108.7(12)
C16 C23 C26' 106.4(16)
C25 C23 C16 112.0(9)
C25 C23 C24 108.4(12)
C26 C23 C16 111.0(10)
C26 C23 C24 109.4(13)
C26 C23 C25 108.9(14)
C24' C23 C16 114.3(12)
C24' C23 C25' 109.2(17)
C24' C23 C26' 110.2(17)
C26' C23 C25' 107.9(18)
C23 C24 H24A 109.5
C23 C24 H24B 109.5
C23 C24 H24C 109.5
H24A C24 H24B 109.5
H24A C24 H24C 109.5
H24B C24 H24C 109.5
C23 C25 H25A 109.5
C23 C25 H25B 109.5
C23 C25 H25C 109.5
H25A C25 H25B 109.5
H25A C25 H25C 109.5
H25B C25 H25C 109.5
C23 C26 H26A 109.5
C23 C26 H26B 109.5
C23 C26 H26C 109.5
H26A C26 H26B 109.5
H26A C26 H26C 109.5
H26B C26 H26C 109.5
C28 C27 P1 121.6(6)
C32 C27 P1 118.8(6)
C32 C27 C28 119.7(7)
C27 C28 C33 123.3(7)
C29 C28 C27 118.6(8)
C29 C28 C33 117.9(8)
C28 C29 H29 118.6
C30 C29 C28 122.7(8)
C30 C29 H29 118.6
C29 C30 C36 122.1(9)
C31 C30 C29 117.1(7)
C31 C30 C36 120.7(9)
C30 C31 H31 118.5
C30 C31 C32 123.1(9)
C32 C31 H31 118.5
C27 C32 C39 121.5(7)
C31 C32 C27 118.7(8)
C31 C32 C39 119.8(8)
C28 C33 H33 108.3
C28 C33 C34 108.6(8)
C28 C33 C35 114.4(8)
C34 C33 H33 108.3
C34 C33 C35 108.8(8)
C35 C33 H33 108.3
C33 C34 H34A 109.5
C33 C34 H34B 109.5
C33 C34 H34C 109.5
H34A C34 H34B 109.5
H34A C34 H34C 109.5
H34B C34 H34C 109.5
C33 C35 H35A 109.5
C33 C35 H35B 109.5
C33 C35 H35C 109.5
H35A C35 H35B 109.5
H35A C35 H35C 109.5
H35B C35 H35C 109.5
C30 C36 H36 108.2
C30 C36 C37 113.3(10)
C30 C36 C38 109.7(8)
C37 C36 H36 108.2
C37 C36 C38 109.0(9)
C38 C36 H36 108.2
C36 C37 H37A 109.5
C36 C37 H37B 109.5
C36 C37 H37C 109.5
H37A C37 H37B 109.5
H37A C37 H37C 109.5
H37B C37 H37C 109.5
C36 C38 H38A 109.5
C36 C38 H38B 109.5
C36 C38 H38C 109.5
H38A C38 H38B 109.5
H38A C38 H38C 109.5
H38B C38 H38C 109.5
C32 C39 H39 106.8
C32 C39 C40 114.6(9)
C40 C39 H39 106.8
C41 C39 C32 110.3(10)
C41 C39 H39 106.8
C41 C39 C40 111.1(12)
C39 C40 H40A 109.5
C39 C40 H40B 109.5
C39 C40 H40C 109.5
H40A C40 H40B 109.5
H40A C40 H40C 109.5
H40B C40 H40C 109.5
C39 C41 H41A 109.5
C39 C41 H41B 109.5
C39 C41 H41C 109.5
H41A C41 H41B 109.5
H41A C41 H41C 109.5
H41B C41 H41C 109.5
P1 C42 Th1 66.0(3)
C43 C42 Th1 174.8(6)
C43 C42 P1 110.7(6)
C49 C42 Th1 60.6(6)
C49 C42 P1 126.6(8)
C49 C42 C43 122.4(9)
C44 C43 C42 120.7(5)
C44 C43 C48 120.0
C48 C43 C42 119.3(5)
C43 C44 H44 120.0
C45 C44 C43 120.0
C45 C44 H44 120.0
C44 C45 H45 120.0
C44 C45 C46 120.0
C46 C45 H45 120.0
C45 C46 H46 120.0
C47 C46 C45 120.0
C47 C46 H46 120.0
C46 C47 H47 120.0
C48 C47 C46 120.0
C48 C47 H47 120.0
C43 C48 H48 120.0
C47 C48 C43 120.0
C47 C48 H48 120.0
Si1 C49 Th1 147.3(5)
C42 C49 Th1 90.2(7)
C42 C49 Si1 121.5(8)
Si1 C50 H50A 109.5
Si1 C50 H50B 109.5
Si1 C50 H50C 109.5
H50A C50 H50B 109.5
H50A C50 H50C 109.5
H50B C50 H50C 109.5
Si1 C51 H51A 109.5
Si1 C51 H51B 109.5
Si1 C51 H51C 109.5
H51A C51 H51B 109.5
H51A C51 H51C 109.5
H51B C51 H51C 109.5
Si1 C52 H52A 109.5
Si1 C52 H52B 109.5
Si1 C52 H52C 109.5
H52A C52 H52B 109.5
H52A C52 H52C 109.5
H52B C52 H52C 109.5
C23 C24' H24D 109.5
C23 C24' H24E 109.5
C23 C24' H24F 109.5
H24D C24' H24E 109.5
H24D C24' H24F 109.5
H24E C24' H24F 109.5
C23 C25' H25D 109.5
C23 C25' H25E 109.5
C23 C25' H25F 109.5
H25D C25' H25E 109.5
H25D C25' H25F 109.5
H25E C25' H25F 109.5
C23 C26' H26D 109.5
C23 C26' H26E 109.5
C23 C26' H26F 109.5
H26D C26' H26E 109.5
H26D C26' H26F 109.5
H26E C26' H26F 109.5

loop_
_geom_bond_atom_site_label_1
_geom_bond_atom_site_label_2
_geom_bond_distance
Th1 P1 2.649(2)
Th1 C1 2.869(8)
Th1 C2 2.895(8)
Th1 C4 2.802(8)
Th1 C5 2.782(8)
Th1 C14 2.852(8)
Th1 C15 2.840(9)
Th1 C16 2.849(9)
Th1 C17 2.816(9)
Th1 C18 2.794(9)
Th1 C42 2.764(10)
Th1 C49 2.409(10)
P1 C27 1.845(7)
P1 C42 1.920(10)
Si1 C49 1.867(10)
Si1 C50 1.893(10)
Si1 C51 1.865(10)
Si1 C52 1.842(9)
C1 C2 1.411(11)
C1 C5 1.414(13)
C1 C6 1.527(12)
C2 H2 0.9300
C2 C3 1.421(12)
C3 C4 1.399(12)
C3 C10 1.528(11)
C4 H4 0.9300
C4 C5 1.414(12)
C5 H5 0.9300
C6 C7 1.514(14)
C6 C8 1.534(14)
C6 C9 1.537(12)
C7 H7A 0.9600
C7 H7B 0.9600
C7 H7C 0.9600
C8 H8A 0.9600
C8 H8B 0.9600
C8 H8C 0.9600
C9 H9A 0.9600
C9 H9B 0.9600
C9 H9C 0.9600
C10 C11 1.535(17)
C10 C12 1.562(13)
C10 C13 1.517(15)
C11 H11A 0.9600
C11 H11B 0.9600
C11 H11C 0.9600
C12 H12A 0.9600
C12 H12B 0.9600
C12 H12C 0.9600
C13 H13A 0.9600
C13 H13B 0.9600
C13 H13C 0.9600
C14 C15 1.428(14)
C14 C18 1.390(12)
C14 C19 1.521(14)
C15 H15 0.9300
C15 C16 1.421(13)
C16 C17 1.410(12)
C16 C23 1.523(14)
C17 H17 0.9300
C17 C18 1.414(14)
C18 H18 0.9300
C19 C20 1.533(14)
C19 C21 1.546(12)
C19 C22 1.538(17)
C20 H20A 0.9600
C20 H20B 0.9600
C20 H20C 0.9600
C21 H21A 0.9600
C21 H21B 0.9600
C21 H21C 0.9600
C22 H22A 0.9600
C22 H22B 0.9600
C22 H22C 0.9600
C23 C24 1.58(2)
C23 C25 1.52(2)
C23 C26 1.51(2)
C23 C24' 1.46(3)
C23 C25' 1.58(3)
C23 C26' 1.58(3)
C24 H24A 0.9600
C24 H24B 0.9600
C24 H24C 0.9600
C25 H25A 0.9600
C25 H25B 0.9600
C25 H25C 0.9600
C26 H26A 0.9600
C26 H26B 0.9600
C26 H26C 0.9600
C27 C28 1.406(12)
C27 C32 1.399(12)
C28 C29 1.396(11)
C28 C33 1.512(12)
C29 H29 0.9300
C29 C30 1.382(13)
C30 C31 1.377(13)
C30 C36 1.517(11)
C31 H31 0.9300
C31 C32 1.393(11)
C32 C39 1.523(13)
C33 H33 0.9800
C33 C34 1.520(14)
C33 C35 1.547(13)
C34 H34A 0.9600
C34 H34B 0.9600
C34 H34C 0.9600
C35 H35A 0.9600
C35 H35B 0.9600
C35 H35C 0.9600
C36 H36 0.9800
C36 C37 1.521(18)
C36 C38 1.528(15)
C37 H37A 0.9600
C37 H37B 0.9600
C37 H37C 0.9600
C38 H38A 0.9600
C38 H38B 0.9600
C38 H38C 0.9600
C39 H39 0.9800
C39 C40 1.532(16)
C39 C41 1.514(19)
C40 H40A 0.9600
C40 H40B 0.9600
C40 H40C 0.9600
C41 H41A 0.9600
C41 H41B 0.9600
C41 H41C 0.9600
C42 C43 1.489(10)
C42 C49 1.349(14)
C43 C44 1.3900
C43 C48 1.3900
C44 H44 0.9300
C44 C45 1.3900
C45 H45 0.9300
C45 C46 1.3900
C46 H46 0.9300
C46 C47 1.3900
C47 H47 0.9300
C47 C48 1.3900
C48 H48 0.9300
C50 H50A 0.9600
C50 H50B 0.9600
C50 H50C 0.9600
C51 H51A 0.9600
C51 H51B 0.9600
C51 H51C 0.9600
C52 H52A 0.9600
C52 H52B 0.9600
C52 H52C 0.9600
C24' H24D 0.9600
C24' H24E 0.9600
C24' H24F 0.9600
C25' H25D 0.9600
C25' H25E 0.9600
C25' H25F 0.9600
C26' H26D 0.9600
C26' H26E 0.9600
C26' H26F 0.9600

loop_
_geom_torsion_atom_site_label_1
_geom_torsion_atom_site_label_2
_geom_torsion_atom_site_label_3
_geom_torsion_atom_site_label_4
_geom_torsion
Th1 P1 C27 C28 26.8(18)
Th1 P1 C27 C32 -152.8(10)
Th1 C1 C2 C3 69.1(6)
Th1 C1 C5 C4 -71.4(6)
Th1 C1 C6 C7 -76.0(9)
Th1 C1 C6 C8 46.5(11)
Th1 C1 C6 C9 165.0(7)
Th1 C2 C3 C4 65.5(5)
Th1 C2 C3 C10 -125.8(8)
Th1 C3 C4 C5 69.6(6)
Th1 C3 C10 C11 79.3(10)
Th1 C3 C10 C12 -163.1(7)
Th1 C3 C10 C13 -44.9(13)
Th1 C4 C5 C1 73.4(6)
Th1 C14 C15 C16 69.3(6)
Th1 C14 C18 C17 -70.8(6)
Th1 C14 C19 C20 -178.2(7)
Th1 C14 C19 C21 62.5(11)
Th1 C14 C19 C22 -59.1(10)
Th1 C15 C16 C17 68.4(6)
Th1 C15 C16 C23 -117.6(9)
Th1 C16 C17 C18 68.3(6)
Th1 C16 C23 C24 -141.9(9)
Th1 C16 C23 C25 -23.1(12)
Th1 C16 C23 C26 98.8(13)
Th1 C16 C23 C24' -81.7(14)
Th1 C16 C23 C25' 40.4(15)
Th1 C16 C23 C26' 156.4(13)
Th1 C17 C18 C14 72.0(6)
Th1 C42 C49 Si1 171.1(9)
P1 C27 C28 C29 175.6(7)
P1 C27 C28 C33 -9.8(12)
P1 C27 C32 C31 -176.7(7)
P1 C27 C32 C39 3.6(13)
P1 C42 C43 C44 117.3(5)
P1 C42 C43 C48 -63.2(7)
P1 C42 C49 Th1 0.2(9)
P1 C42 C49 Si1 171.3(6)
C1 C2 C3 Th1 -68.1(6)
C1 C2 C3 C4 -2.7(9)
C1 C2 C3 C10 166.0(7)
C2 C1 C5 Th1 69.7(5)
C2 C1 C5 C4 -1.7(9)
C2 C1 C6 C7 -175.9(8)
C2 C1 C6 C8 -53.4(11)
C2 C1 C6 C9 65.0(12)
C2 C3 C4 Th1 -68.0(5)
C2 C3 C4 C5 1.6(9)
C2 C3 C10 C11 177.3(8)
C2 C3 C10 C12 -65.2(11)
C2 C3 C10 C13 53.0(12)
C3 C4 C5 Th1 -73.3(6)
C3 C4 C5 C1 0.1(9)
C4 C3 C10 C11 -16.6(13)
C4 C3 C10 C12 100.9(11)
C4 C3 C10 C13 -140.9(10)
C5 C1 C2 Th1 -66.4(5)
C5 C1 C2 C3 2.7(9)
C5 C1 C6 C7 18.1(12)
C5 C1 C6 C8 140.6(9)
C5 C1 C6 C9 -100.9(11)
C6 C1 C2 Th1 125.3(8)
C6 C1 C2 C3 -165.5(7)
C6 C1 C5 Th1 -122.3(8)
C6 C1 C5 C4 166.3(7)
C10 C3 C4 Th1 123.9(8)
C10 C3 C4 C5 -166.5(8)
C14 C15 C16 Th1 -69.3(6)
C14 C15 C16 C17 -0.8(10)
C14 C15 C16 C23 173.1(8)
C15 C14 C18 Th1 68.2(6)
C15 C14 C18 C17 -2.5(10)
C15 C14 C19 C20 84.8(11)
C15 C14 C19 C21 -34.5(13)
C15 C14 C19 C22 -156.1(9)
C15 C16 C17 Th1 -69.1(6)
C15 C16 C17 C18 -0.7(10)
C15 C16 C23 C24 -47.4(13)
C15 C16 C23 C25 71.3(14)
C15 C16 C23 C26 -166.7(13)
C15 C16 C23 C24' 12.7(17)
C15 C16 C23 C25' 134.9(15)
C15 C16 C23 C26' -109.1(15)
C16 C17 C18 Th1 -69.9(6)
C16 C17 C18 C14 2.1(10)
C17 C16 C23 C24 125.4(11)
C17 C16 C23 C25 -115.9(12)
C17 C16 C23 C26 6.1(17)
C17 C16 C23 C24' -174.5(14)
C17 C16 C23 C25' -52.3(17)
C17 C16 C23 C26' 63.7(16)
C18 C14 C15 Th1 -67.2(6)
C18 C14 C15 C16 2.1(10)
C18 C14 C19 C20 -83.8(12)
C18 C14 C19 C21 156.9(9)
C18 C14 C19 C22 35.2(13)
C19 C14 C15 Th1 122.4(9)
C19 C14 C15 C16 -168.3(8)
C19 C14 C18 Th1 -121.3(9)
C19 C14 C18 C17 167.9(9)
C23 C16 C17 Th1 116.9(9)
C23 C16 C17 C18 -174.8(8)
C27 C28 C29 C30 2.4(13)
C27 C28 C33 C34 -93.7(10)
C27 C28 C33 C35 144.5(9)
C27 C32 C39 C40 -148.6(12)
C27 C32 C39 C41 85.0(12)
C28 C27 C32 C31 3.8(13)
C28 C27 C32 C39 -176.0(9)
C28 C29 C30 C31 1.1(13)
C28 C29 C30 C36 -175.7(9)
C29 C28 C33 C34 81.0(10)
C29 C28 C33 C35 -40.9(12)
C29 C30 C31 C32 -2.2(14)
C29 C30 C36 C37 -37.8(13)
C29 C30 C36 C38 84.3(12)
C30 C31 C32 C27 -0.2(15)
C30 C31 C32 C39 179.6(10)
C31 C30 C36 C37 145.6(10)
C31 C30 C36 C38 -92.3(11)
C31 C32 C39 C40 31.7(17)
C31 C32 C39 C41 -94.7(11)
C32 C27 C28 C29 -4.8(13)
C32 C27 C28 C33 169.8(8)
C33 C28 C29 C30 -172.5(8)
C36 C30 C31 C32 174.6(9)
C42 P1 C27 C28 -65.0(8)
C42 P1 C27 C32 115.4(7)
C42 C43 C44 C45 179.5(7)
C42 C43 C48 C47 -179.5(7)
C43 C42 C49 Th1 175.0(8)
C43 C42 C49 Si1 -13.8(14)
C43 C44 C45 C46 0.0
C44 C43 C48 C47 0.0
C44 C45 C46 C47 0.0
C45 C46 C47 C48 0.0
C46 C47 C48 C43 0.0
C48 C43 C44 C45 0.0
C49 C42 C43 C44 -58.3(11)
C49 C42 C43 C48 121.2(9)
C50 Si1 C49 Th1 126.9(9)
C50 Si1 C49 C42 -36.5(10)
C51 Si1 C49 Th1 -110.4(10)
C51 Si1 C49 C42 86.2(10)
C52 Si1 C49 Th1 11.1(11)
C52 Si1 C49 C42 -152.3(9)
